data_7708907
loop_
_publ_author_name
'Rasamsetty, Amaleswari'
'Mehta, Sakshi'
'Ansari, Kamal Uddin'
'Kumar, Pardeep'
'Mondal, Abhishake'
'Shanmugam, Maheswaran'

_publ_section_title
;
 Six-coordinated dinuclear lanthanide(III) amide complexes: investigation
 of magnetization relaxation dynamics and their electronic structures.
;
_journal_issue 1
_journal_name_full 'Dalton transactions (Cambridge, England : 2003)'
_journal_page_first 63
_journal_page_last 68
_journal_paper_doi 10.1039/d1dt03708k
_journal_volume 51
_journal_year 2021
_chemical_formula_moiety 'C54 H100 Cl6 Gd2 Li2 N2 O6 Si2'
_chemical_formula_sum 'C54 H100 Cl6 Gd2 Li2 N2 O6 Si2'
_chemical_formula_weight 1470.61
_space_group_crystal_system orthorhombic
_space_group_IT_number 61
_space_group_name_Hall '-P 2ac 2ab'
_space_group_name_H-M_alt 'P b c a'
_atom_sites_solution_hydrogens geom
_atom_sites_solution_primary dual
_audit_creation_date 2021-04-27
_audit_creation_method
;
Olex2 1.3
(compiled 2020.11.12 svn.r5f609507 for OlexSys, GUI svn.r6272)
;
_audit_update_record
;
2021-06-03 deposited with the CCDC.	2021-11-22 downloaded from the CCDC.
;
_cell_angle_alpha 90
_cell_angle_beta 90
_cell_angle_gamma 90
_cell_formula_units_Z 4
_cell_length_a 18.9685(3)
_cell_length_b 17.2945(3)
_cell_length_c 20.8481(5)
_cell_measurement_reflns_used 7768
_cell_measurement_temperature 150.00(10)
_cell_measurement_theta_max 27.3860
_cell_measurement_theta_min 1.9200
_cell_volume 6839.2(2)
_computing_cell_refinement 'CrysAlisPro 1.171.41.93a (Rigaku OD, 2020)'
_computing_data_collection 'CrysAlisPro 1.171.41.93a (Rigaku OD, 2020)'
_computing_data_reduction 'CrysAlisPro 1.171.41.93a (Rigaku OD, 2020)'
_computing_molecular_graphics 'Olex2 1.3 (Dolomanov et al., 2009)'
_computing_publication_material 'Olex2 1.3 (Dolomanov et al., 2009)'
_computing_structure_refinement 'SHELXL 2018/3 (Sheldrick, 2015)'
_computing_structure_solution 'olex2.solve (Bourhis et al., 2015)'
_diffrn_ambient_environment N~2~
_diffrn_ambient_temperature 150.00(10)
_diffrn_detector 'CCD plate'
_diffrn_measured_fraction_theta_full 0.999
_diffrn_measured_fraction_theta_max 0.999
_diffrn_measurement_details
;
List of Runs (angles in degrees, time in seconds):

  # Type    Start    End  Width  t~exp~   \w     \q     \k     \f   Frames
#--------------------------------------------------------------------------
  1  \w     -6.56 100.24   0.60    2.00    --    9.89  30.17-131.81  178
  2  \f    -34.56 126.24   0.60    2.00  81.02  -9.84  31.50    --   268
;
_diffrn_measurement_device 'abstract diffractometer'
_diffrn_measurement_device_type 'Saxi-CrysAlisPro-abstract goniometer imported SAXI images'
_diffrn_measurement_method '\w and \f scans'
_diffrn_orient_matrix_type 'CrysAlisPro convention (1999,Acta A55,543-557)'
_diffrn_orient_matrix_UB_11 -0.0023894000
_diffrn_orient_matrix_UB_12 -0.0366540000
_diffrn_orient_matrix_UB_13 0.0151251000
_diffrn_orient_matrix_UB_21 -0.0313965000
_diffrn_orient_matrix_UB_22 -0.0079104000
_diffrn_orient_matrix_UB_23 -0.0172629000
_diffrn_orient_matrix_UB_31 0.0201683000
_diffrn_orient_matrix_UB_32 -0.0166323000
_diffrn_orient_matrix_UB_33 -0.0251069000
_diffrn_radiation_monochromator graphite
_diffrn_radiation_probe x-ray
_diffrn_radiation_type 'Mo K\a'
_diffrn_radiation_wavelength 0.71073
_diffrn_reflns_av_R_equivalents 0.0587
_diffrn_reflns_av_unetI/netI 0.0348
_diffrn_reflns_Laue_measured_fraction_full 0.999
_diffrn_reflns_Laue_measured_fraction_max 0.999
_diffrn_reflns_limit_h_max 22
_diffrn_reflns_limit_h_min -22
_diffrn_reflns_limit_k_max 20
_diffrn_reflns_limit_k_min -20
_diffrn_reflns_limit_l_max 24
_diffrn_reflns_limit_l_min -24
_diffrn_reflns_number 46826
_diffrn_reflns_point_group_measured_fraction_full 0.999
_diffrn_reflns_point_group_measured_fraction_max 0.999
_diffrn_reflns_theta_full 24.995
_diffrn_reflns_theta_max 24.995
_diffrn_reflns_theta_min 2.147
_diffrn_source 'fine-focus sealed X-ray tube'
_diffrn_source_type 'Enhance (Mo) X-ray Source'
_exptl_absorpt_coefficient_mu 2.235
_exptl_absorpt_correction_T_max 1.00000
_exptl_absorpt_correction_T_min 0.60482
_exptl_absorpt_correction_type multi-scan
_exptl_absorpt_process_details
;
CrysAlisPro 1.171.41.93a (Rigaku Oxford Diffraction, 2020)
Empirical absorption correction using spherical harmonics,
implemented in SCALE3 ABSPACK scaling algorithm.
;
_exptl_crystal_colour colourless
_exptl_crystal_colour_primary colourless
_exptl_crystal_density_diffrn 1.428
_exptl_crystal_description block
_exptl_crystal_F_000 3000
_exptl_crystal_size_max 0.23
_exptl_crystal_size_mid 0.22
_exptl_crystal_size_min 0.051
_refine_diff_density_max 0.754
_refine_diff_density_min -1.119
_refine_diff_density_rms 0.115
_refine_ls_extinction_method none
_refine_ls_goodness_of_fit_ref 1.178
_refine_ls_hydrogen_treatment constr
_refine_ls_matrix_type full
_refine_ls_number_parameters 323
_refine_ls_number_reflns 6019
_refine_ls_number_restraints 0
_refine_ls_restrained_S_all 1.178
_refine_ls_R_factor_all 0.0763
_refine_ls_R_factor_gt 0.0508
_refine_ls_shift/su_max 0.001
_refine_ls_shift/su_mean 0.000
_refine_ls_structure_factor_coef Fsqd
_refine_ls_weighting_details 'w=1/[\s^2^(Fo^2^)+(0.0046P)^2^+50.7012P] where P=(Fo^2^+2Fc^2^)/3'
_refine_ls_weighting_scheme calc
_refine_ls_wR_factor_gt 0.0906
_refine_ls_wR_factor_ref 0.1002
_reflns_Friedel_coverage 0.000
_reflns_number_gt 4212
_reflns_number_total 6019
_reflns_threshold_expression 'I > 2\s(I)'
_cod_data_source_file d1dt03708k2.cif
_cod_data_source_block Complex1_Gd
_cod_depositor_comments 'Adding full bibliography for 7708907--7708909.cif.'
_cod_database_code 7708907
_shelx_shelxl_version_number 2018/3
_chemical_oxdiff_formula 'C H N O Li Si Cl Gd'
_shelx_space_group_comment
;
The symmetry employed for this shelxl refinement is uniquely defined
by the following loop, which should always be used as a source of
symmetry information in preference to the above space-group names.
They are only intended as comments.
;
_reflns_odcompleteness_completeness 87.99
_reflns_odcompleteness_iscentric 1
_reflns_odcompleteness_theta 33.73
_olex2_refinement_description
;
1. Fixed Uiso
 At 1.2 times of:
  All C(H) groups, All C(H,H) groups
 At 1.5 times of:
  All C(H,H,H) groups
2. Uiso/Uaniso restraints and constraints
Uanis(C42) = Uanis(C45) = Uanis(C44) = Uanis(C43)
3.a Ternary CH refined with riding coordinates:
 C7(H7), C10(H10)
3.b Secondary CH2 refined with riding coordinates:
 C25(H25A,H25B), C22(H22A,H22B), C23(H23A,H23B), C24(H24A,H24B), C35(H35A,
 H35B), C32(H32A,H32B), C34(H34A,H34B), C33(H33A,H33B), C44(H44A,H44B),
 C43(H43A,H43B), C45(H45A,H45B), C42(H42A,H42B)
3.c Aromatic/amide H refined with riding coordinates:
 C3(H3), C4(H4), C5(H5)
3.d Idealised Me refined as rotating group:
 C13(H13A,H13B,H13C), C8(H8A,H8B,H8C), C15(H15A,H15B,H15C), C9(H9A,H9B,H9C),
 C14(H14A,H14B,H14C), C12(H12A,H12B,H12C), C11(H11A,H11B,H11C)
;
_olex2_submission_special_instructions 'No special instructions were received'
_oxdiff_exptl_absorpt_empirical_details
;
Empirical correction (ABSPACK) includes:
- Absorption correction using spherical harmonics
- Frame scaling
- Detector area scaling
;
_oxdiff_exptl_absorpt_empirical_full_max 1.367
_oxdiff_exptl_absorpt_empirical_full_min 0.751

loop_
_space_group_symop_operation_xyz
'x, y, z'
'-x+1/2, -y, z+1/2'
'-x, y+1/2, -z+1/2'
'x+1/2, -y+1/2, -z'
'-x, -y, -z'
'x-1/2, y, -z-1/2'
'x, -y-1/2, z-1/2'
'-x-1/2, y-1/2, z'

loop_
_atom_site_label
_atom_site_type_symbol
_atom_site_fract_x
_atom_site_fract_y
_atom_site_fract_z
_atom_site_U_iso_or_equiv
_atom_site_adp_type
_atom_site_occupancy
_atom_site_site_symmetry_order
_atom_site_calc_flag
_atom_site_refinement_flags_posn
_atom_site_refinement_flags_adp
_atom_site_refinement_flags_occupancy
_atom_site_disorder_assembly
_atom_site_disorder_group
Gd1 Gd 0.42809(2) 0.40110(2) 0.50130(2) 0.02483(10) Uani 1 1 d . . . . .
Cl1 Cl 0.56678(8) 0.43027(9) 0.50670(10) 0.0369(4) Uani 1 1 d . . . . .
Cl2 Cl 0.57930(10) 0.58690(10) 0.62588(9) 0.0373(4) Uani 1 1 d . . . . .
Si1 Si 0.50251(9) 0.21297(11) 0.49093(12) 0.0366(5) Uani 1 1 d . . . . .
Cl3 Cl 0.41748(12) 0.43137(13) 0.62550(10) 0.0553(6) Uani 1 1 d . . . . .
O1 O 0.3037(2) 0.4249(2) 0.5033(2) 0.0304(10) Uani 1 1 d . . . . .
C1 C 0.3646(3) 0.2358(3) 0.5261(3) 0.0250(15) Uani 1 1 d . . . . .
N1 N 0.4305(2) 0.2698(3) 0.5081(3) 0.0262(12) Uani 1 1 d . . . . .
C2 C 0.3485(4) 0.2163(4) 0.5905(3) 0.0289(16) Uani 1 1 d . . . . .
O3 O 0.4501(3) 0.5487(3) 0.7411(3) 0.0517(15) Uani 1 1 d . . . . .
C6 C 0.3124(3) 0.2202(4) 0.4785(3) 0.0268(15) Uani 1 1 d . . . . .
O2 O 0.5670(4) 0.4251(3) 0.7244(3) 0.074(2) Uani 1 1 d . . . . .
C3 C 0.2829(4) 0.1864(4) 0.6057(4) 0.0402(19) Uani 1 1 d . . . . .
H3 H 0.272664 0.174015 0.649102 0.048 Uiso 1 1 calc R . . . .
C4 C 0.2319(4) 0.1740(4) 0.5594(4) 0.0394(19) Uani 1 1 d . . . . .
H4 H 0.186776 0.154602 0.570866 0.047 Uiso 1 1 calc R . . . .
C7 C 0.3255(4) 0.2348(4) 0.4074(3) 0.0285(16) Uani 1 1 d . . . . .
H7 H 0.372966 0.259273 0.402783 0.034 Uiso 1 1 calc R . . . .
C5 C 0.2478(3) 0.1901(4) 0.4973(4) 0.0349(16) Uani 1 1 d . . . . .
H5 H 0.213198 0.180339 0.465357 0.042 Uiso 1 1 calc R . . . .
C25 C 0.2546(4) 0.3955(4) 0.5514(4) 0.0378(18) Uani 1 1 d . . . . .
H25A H 0.277924 0.390849 0.593716 0.045 Uiso 1 1 calc R . . . .
H25B H 0.235976 0.344275 0.538747 0.045 Uiso 1 1 calc R . . . .
C13 C 0.5728(4) 0.2203(4) 0.5533(4) 0.049(2) Uani 1 1 d . . . . .
H13A H 0.582090 0.274924 0.562649 0.074 Uiso 1 1 calc GR . . . .
H13B H 0.615990 0.195815 0.537463 0.074 Uiso 1 1 calc GR . . . .
H13C H 0.557168 0.194160 0.592473 0.074 Uiso 1 1 calc GR . . . .
C22 C 0.2691(4) 0.4839(4) 0.4645(4) 0.0365(18) Uani 1 1 d . . . . .
H22A H 0.272848 0.471334 0.418253 0.044 Uiso 1 1 calc R . . . .
H22B H 0.290530 0.535248 0.472054 0.044 Uiso 1 1 calc R . . . .
C8 C 0.2715(4) 0.2886(4) 0.3781(4) 0.0379(18) Uani 1 1 d . . . . .
H8A H 0.224995 0.263961 0.379221 0.057 Uiso 1 1 calc GR . . . .
H8B H 0.284502 0.299605 0.333541 0.057 Uiso 1 1 calc GR . . . .
H8C H 0.270094 0.336935 0.402545 0.057 Uiso 1 1 calc GR . . . .
C23 C 0.1930(4) 0.4831(5) 0.4858(5) 0.060(3) Uani 1 1 d . . . . .
H23A H 0.172293 0.535558 0.483834 0.071 Uiso 1 1 calc R . . . .
H23B H 0.164583 0.447761 0.458830 0.071 Uiso 1 1 calc R . . . .
C24 C 0.1967(4) 0.4547(5) 0.5535(5) 0.053(2) Uani 1 1 d . . . . .
H24A H 0.151483 0.430969 0.566828 0.064 Uiso 1 1 calc R . . . .
H24B H 0.208448 0.497235 0.583405 0.064 Uiso 1 1 calc R . . . .
C15 C 0.4795(4) 0.1079(4) 0.4834(5) 0.068(3) Uani 1 1 d . . . . .
H15A H 0.445380 0.093911 0.516799 0.102 Uiso 1 1 calc GR . . . .
H15B H 0.522171 0.076585 0.488440 0.102 Uiso 1 1 calc GR . . . .
H15C H 0.458765 0.098238 0.441095 0.102 Uiso 1 1 calc GR . . . .
C9 C 0.3261(5) 0.1574(4) 0.3706(4) 0.055(2) Uani 1 1 d . . . . .
H9A H 0.363086 0.123941 0.388033 0.082 Uiso 1 1 calc GR . . . .
H9B H 0.335401 0.167254 0.325050 0.082 Uiso 1 1 calc GR . . . .
H9C H 0.280227 0.131985 0.375213 0.082 Uiso 1 1 calc GR . . . .
C14 C 0.5426(4) 0.2436(5) 0.4132(4) 0.046(2) Uani 1 1 d . . . . .
H14A H 0.508030 0.237359 0.378683 0.069 Uiso 1 1 calc GR . . . .
H14B H 0.584075 0.211635 0.404178 0.069 Uiso 1 1 calc GR . . . .
H14C H 0.556785 0.298030 0.415987 0.069 Uiso 1 1 calc GR . . . .
C10 C 0.4026(4) 0.2248(5) 0.6441(4) 0.048(2) Uani 1 1 d . . . . .
H10 H 0.442028 0.258014 0.628063 0.058 Uiso 1 1 calc R . . . .
C12 C 0.4327(5) 0.1446(6) 0.6607(5) 0.078(3) Uani 1 1 d . . . . .
H12A H 0.394577 0.110936 0.675662 0.116 Uiso 1 1 calc GR . . . .
H12B H 0.468184 0.149936 0.694652 0.116 Uiso 1 1 calc GR . . . .
H12C H 0.454606 0.122027 0.622515 0.116 Uiso 1 1 calc GR . . . .
C35 C 0.4155(5) 0.5074(6) 0.7911(4) 0.063(3) Uani 1 1 d . . . . .
H35A H 0.442970 0.511417 0.831384 0.075 Uiso 1 1 calc R . . . .
H35B H 0.411339 0.452055 0.779581 0.075 Uiso 1 1 calc R . . . .
C32 C 0.4049(6) 0.6085(5) 0.7170(5) 0.083(4) Uani 1 1 d . . . . .
H32A H 0.404535 0.609064 0.669560 0.100 Uiso 1 1 calc R . . . .
H32B H 0.419730 0.659918 0.732916 0.100 Uiso 1 1 calc R . . . .
C11 C 0.3730(6) 0.2614(7) 0.7039(4) 0.079(3) Uani 1 1 d . . . . .
H11A H 0.348979 0.309701 0.692695 0.119 Uiso 1 1 calc GR . . . .
H11B H 0.411474 0.272406 0.733950 0.119 Uiso 1 1 calc GR . . . .
H11C H 0.339372 0.225876 0.724007 0.119 Uiso 1 1 calc GR . . . .
C34 C 0.3442(7) 0.5419(9) 0.8000(7) 0.123(6) Uani 1 1 d . . . . .
H34A H 0.308018 0.500979 0.804509 0.148 Uiso 1 1 calc R . . . .
H34B H 0.342977 0.575230 0.838577 0.148 Uiso 1 1 calc R . . . .
Li1 Li 0.5066(9) 0.4986(9) 0.6783(7) 0.052(3) Uani 1 1 d . . . . .
C33 C 0.3323(7) 0.5861(9) 0.7438(7) 0.124(6) Uani 1 1 d . . . . .
H33A H 0.304662 0.632988 0.754161 0.148 Uiso 1 1 calc R . . . .
H33B H 0.305786 0.555262 0.711902 0.148 Uiso 1 1 calc R . . . .
C44 C 0.6408(9) 0.3228(8) 0.7440(9) 0.151(3) Uani 1 1 d . . . . .
H44A H 0.628210 0.287918 0.779819 0.182 Uiso 1 1 calc R . . . .
H44B H 0.671365 0.294089 0.713733 0.182 Uiso 1 1 calc R . . . .
C43 C 0.6759(9) 0.3872(8) 0.7670(9) 0.151(3) Uani 1 1 d . . . . .
H43A H 0.718550 0.398197 0.741305 0.182 Uiso 1 1 calc R . . . .
H43B H 0.689657 0.380040 0.812459 0.182 Uiso 1 1 calc R . . . .
C45 C 0.5789(9) 0.3484(8) 0.7121(9) 0.151(3) Uani 1 1 d . . . . .
H45A H 0.584119 0.340398 0.665353 0.182 Uiso 1 1 calc R . . . .
H45B H 0.538032 0.317527 0.726934 0.182 Uiso 1 1 calc R . . . .
C42 C 0.6249(8) 0.4480(8) 0.7606(9) 0.151(3) Uani 1 1 d . . . . .
H42A H 0.608804 0.464047 0.803749 0.182 Uiso 1 1 calc R . . . .
H42B H 0.647463 0.493176 0.739912 0.182 Uiso 1 1 calc R . . . .

loop_
_atom_site_aniso_label
_atom_site_aniso_U_11
_atom_site_aniso_U_22
_atom_site_aniso_U_33
_atom_site_aniso_U_23
_atom_site_aniso_U_13
_atom_site_aniso_U_12
Gd1 0.01858(15) 0.02069(16) 0.03521(18) 0.00010(17) 0.00142(16) -0.00105(13)
Cl1 0.0201(8) 0.0205(7) 0.0701(13) 0.0008(9) 0.0001(9) -0.0005(6)
Cl2 0.0397(10) 0.0352(10) 0.0370(10) 0.0041(8) 0.0003(8) -0.0096(8)
Si1 0.0191(8) 0.0222(9) 0.0686(15) 0.0038(11) -0.0003(10) 0.0012(7)
Cl3 0.0568(14) 0.0644(14) 0.0447(12) -0.0134(10) 0.0067(10) -0.0185(11)
O1 0.019(2) 0.027(2) 0.045(3) 0.009(2) 0.001(2) 0.0014(17)
C1 0.023(3) 0.012(3) 0.040(4) -0.001(3) 0.001(3) 0.000(3)
N1 0.012(2) 0.025(3) 0.041(3) -0.002(3) 0.004(3) -0.002(2)
C2 0.030(4) 0.014(3) 0.043(4) 0.002(3) 0.002(3) 0.001(3)
O3 0.067(4) 0.032(3) 0.056(4) 0.004(3) 0.015(3) -0.005(3)
C6 0.022(3) 0.018(3) 0.040(4) 0.002(3) 0.002(3) 0.000(3)
O2 0.107(6) 0.022(3) 0.094(5) -0.002(3) -0.037(5) 0.010(3)
C3 0.042(5) 0.035(4) 0.044(4) 0.006(4) 0.016(4) 0.003(4)
C4 0.028(4) 0.035(4) 0.055(5) -0.001(4) 0.009(4) -0.010(3)
C7 0.030(4) 0.018(4) 0.037(4) -0.001(3) -0.002(3) 0.002(3)
C5 0.022(3) 0.030(4) 0.053(4) -0.001(4) -0.003(4) -0.001(3)
C25 0.030(4) 0.033(4) 0.050(4) 0.002(4) 0.015(4) -0.002(3)
C13 0.030(4) 0.033(4) 0.085(6) 0.013(4) -0.010(4) 0.006(4)
C22 0.031(4) 0.024(4) 0.054(5) 0.010(3) -0.001(4) 0.004(3)
C8 0.038(4) 0.030(4) 0.046(4) 0.003(4) -0.007(4) -0.002(3)
C23 0.023(4) 0.046(5) 0.109(9) 0.026(5) -0.004(5) 0.004(4)
C24 0.038(5) 0.039(5) 0.081(7) 0.000(5) 0.021(5) 0.004(4)
C15 0.037(4) 0.026(4) 0.140(10) -0.012(5) 0.008(5) 0.000(4)
C9 0.087(7) 0.034(5) 0.043(5) -0.011(4) 0.001(5) 0.016(5)
C14 0.032(4) 0.035(4) 0.071(6) -0.004(4) 0.015(4) 0.007(4)
C10 0.049(5) 0.053(5) 0.043(5) 0.019(4) -0.005(4) -0.009(4)
C12 0.062(6) 0.070(7) 0.101(8) 0.042(6) -0.031(6) -0.003(6)
C35 0.067(6) 0.065(6) 0.057(6) 0.018(5) 0.014(5) -0.008(5)
C32 0.125(10) 0.030(5) 0.095(8) 0.026(5) 0.037(7) 0.026(6)
C11 0.094(8) 0.106(9) 0.038(5) -0.001(6) 0.002(5) -0.047(7)
C34 0.078(9) 0.148(13) 0.145(13) 0.068(11) 0.047(9) 0.026(9)
Li1 0.054(9) 0.050(8) 0.053(8) 0.012(8) -0.002(8) -0.012(7)
C33 0.084(9) 0.155(13) 0.132(12) 0.077(11) 0.037(8) 0.058(9)
C44 0.150(8) 0.082(5) 0.222(9) -0.030(6) -0.076(7) 0.044(5)
C43 0.150(8) 0.082(5) 0.222(9) -0.030(6) -0.076(7) 0.044(5)
C45 0.150(8) 0.082(5) 0.222(9) -0.030(6) -0.076(7) 0.044(5)
C42 0.150(8) 0.082(5) 0.222(9) -0.030(6) -0.076(7) 0.044(5)

loop_
_atom_type_symbol
_atom_type_description
_atom_type_scat_dispersion_real
_atom_type_scat_dispersion_imag
_atom_type_scat_source
C C 0.0033 0.0016 'International Tables Vol C Tables 4.2.6.8 and 6.1.1.4'
H H 0.0000 0.0000 'International Tables Vol C Tables 4.2.6.8 and 6.1.1.4'
Cl Cl 0.1484 0.1585 'International Tables Vol C Tables 4.2.6.8 and 6.1.1.4'
Gd Gd -0.1653 3.9035 'International Tables Vol C Tables 4.2.6.8 and 6.1.1.4'
Li Li -0.0003 0.0001 'International Tables Vol C Tables 4.2.6.8 and 6.1.1.4'
N N 0.0061 0.0033 'International Tables Vol C Tables 4.2.6.8 and 6.1.1.4'
O O 0.0106 0.0060 'International Tables Vol C Tables 4.2.6.8 and 6.1.1.4'
Si Si 0.0817 0.0704 'International Tables Vol C Tables 4.2.6.8 and 6.1.1.4'

loop_
_geom_angle_atom_site_label_1
_geom_angle_atom_site_label_2
_geom_angle_atom_site_label_3
_geom_angle
_geom_angle_site_symmetry_1
_geom_angle_site_symmetry_3
_geom_angle_publ_flag
Cl1 Gd1 Cl1 77.41(5) . 5_666 ?
Cl2 Gd1 Cl1 94.52(6) 5_666 . ?
Cl2 Gd1 Cl1 82.37(6) 5_666 5_666 ?
Cl3 Gd1 Cl1 82.02(7) . 5_666 ?
Cl3 Gd1 Cl1 89.79(7) . . ?
Cl3 Gd1 Cl2 162.48(7) . 5_666 ?
O1 Gd1 Cl1 158.98(10) . . ?
O1 Gd1 Cl1 82.09(10) . 5_666 ?
O1 Gd1 Cl2 87.23(13) . 5_666 ?
O1 Gd1 Cl3 82.80(13) . . ?
N1 Gd1 Cl1 176.95(12) . 5_666 ?
N1 Gd1 Cl1 99.55(12) . . ?
N1 Gd1 Cl2 98.09(15) . 5_666 ?
N1 Gd1 Cl3 97.93(15) . . ?
N1 Gd1 O1 100.94(15) . . ?
Gd1 Cl1 Gd1 102.59(5) . 5_666 ?
Li1 Cl2 Gd1 119.1(4) . 5_666 ?
N1 Si1 C13 112.6(3) . . ?
N1 Si1 C15 112.7(3) . . ?
N1 Si1 C14 110.0(3) . . ?
C13 Si1 C15 106.9(4) . . ?
C13 Si1 C14 107.1(4) . . ?
C14 Si1 C15 107.3(4) . . ?
Li1 Cl3 Gd1 120.4(4) . . ?
C25 O1 Gd1 125.5(4) . . ?
C22 O1 Gd1 123.7(4) . . ?
C22 O1 C25 109.7(5) . . ?
C2 C1 N1 122.3(6) . . ?
C2 C1 C6 117.5(6) . . ?
C6 C1 N1 120.1(6) . . ?
Si1 N1 Gd1 124.9(3) . . ?
C1 N1 Gd1 114.2(4) . . ?
C1 N1 Si1 120.9(4) . . ?
C1 C2 C10 121.7(6) . . ?
C3 C2 C1 120.0(7) . . ?
C3 C2 C10 118.2(7) . . ?
C35 O3 C32 110.1(7) . . ?
C35 O3 Li1 122.3(7) . . ?
C32 O3 Li1 115.2(7) . . ?
C1 C6 C7 122.1(6) . . ?
C5 C6 C1 119.2(6) . . ?
C5 C6 C7 118.7(6) . . ?
C45 O2 Li1 129.2(9) . . ?
C45 O2 C42 104.2(10) . . ?
C42 O2 Li1 122.9(8) . . ?
C4 C3 C2 121.8(7) . . ?
C5 C4 C3 118.6(7) . . ?
C6 C7 C9 109.9(6) . . ?
C8 C7 C6 112.7(6) . . ?
C8 C7 C9 109.7(6) . . ?
C4 C5 C6 122.8(7) . . ?
O1 C25 C24 104.5(6) . . ?
O1 C22 C23 105.1(6) . . ?
C24 C23 C22 103.7(7) . . ?
C23 C24 C25 103.3(7) . . ?
C2 C10 C12 109.1(7) . . ?
C11 C10 C2 113.4(7) . . ?
C11 C10 C12 109.2(8) . . ?
O3 C35 C34 107.9(8) . . ?
O3 C32 C33 103.1(7) . . ?
C33 C34 C35 104.9(10) . . ?
Cl3 Li1 Cl2 122.4(6) . . ?
O3 Li1 Cl2 111.0(7) . . ?
O3 Li1 Cl3 98.3(7) . . ?
O3 Li1 O2 106.7(7) . . ?
O2 Li1 Cl2 107.9(7) . . ?
O2 Li1 Cl3 109.4(7) . . ?
C34 C33 C32 107.1(10) . . ?
C43 C44 C45 108.1(12) . . ?
C44 C43 C42 103.5(13) . . ?
O2 C45 C44 110.6(12) . . ?
O2 C42 C43 112.0(12) . . ?

loop_
_geom_bond_atom_site_label_1
_geom_bond_atom_site_label_2
_geom_bond_distance
_geom_bond_site_symmetry_2
_geom_bond_publ_flag
Gd1 Cl1 2.9229(15) 5_666 ?
Gd1 Cl1 2.6811(15) . ?
Gd1 Cl2 2.6632(18) 5_666 ?
Gd1 Cl3 2.649(2) . ?
Gd1 O1 2.395(4) . ?
Gd1 N1 2.276(5) . ?
Cl2 Li1 2.330(15) . ?
Si1 N1 1.721(5) . ?
Si1 C13 1.866(8) . ?
Si1 C15 1.876(8) . ?
Si1 C14 1.867(8) . ?
Cl3 Li1 2.327(16) . ?
O1 C25 1.461(8) . ?
O1 C22 1.458(8) . ?
C1 N1 1.430(8) . ?
C1 C2 1.418(9) . ?
C1 C6 1.428(9) . ?
C2 C3 1.384(10) . ?
C2 C10 1.525(10) . ?
O3 C35 1.424(9) . ?
O3 C32 1.433(10) . ?
O3 Li1 1.901(17) . ?
C6 C7 1.524(9) . ?
C6 C5 1.387(9) . ?
O2 Li1 1.962(17) . ?
O2 C45 1.371(13) . ?
O2 C42 1.391(15) . ?
C3 C4 1.382(10) . ?
C4 C5 1.359(10) . ?
C7 C8 1.511(9) . ?
C7 C9 1.544(9) . ?
C25 C24 1.502(10) . ?
C22 C23 1.510(10) . ?
C23 C24 1.496(12) . ?
C10 C12 1.540(12) . ?
C10 C11 1.507(12) . ?
C35 C34 1.491(14) . ?
C32 C33 1.535(15) . ?
C34 C33 1.415(15) . ?
C44 C43 1.384(17) . ?
C44 C45 1.419(17) . ?
C43 C42 1.434(16) . ?
